data_7216889
_publ_contact_author 'Professor J. S. Field'
_publ_section_title
;
 Novel diphenylphosphine derivatives of 2,2&#x2032;-bithiophene,
 2,2&#x2032;:5&#x2032;,2&#x2033;-terthiophene,
 2-(2&#x2032;-thienyl)pyridine and 2,6-di-2&#x2032;-thienylpyridine.
 Crystal structures of
 5,5&#x2032;-bis(diphenylphosphino)-2,2&#x2032;-bithiophene,
 diphenyl{5-[6&#x2032;-(diphenylphosphino)-2&#x2032;-pyridyl]-2-thienyl}phosphine
 and 2,6-bis[5&#x2032;-(diphenylphosphino)-2&#x2032;-thienyl]pyridine
;
_journal_issue 24
_journal_name_full 'Journal of the Chemical Society, Perkin Transactions 1'
_journal_page_first 3352
_journal_paper_doi 10.1039/b107389n
_journal_year 2001
_chemical_formula_moiety '[{P(C6H5)2}2(C4H2S)(C5H3N)]'
_chemical_formula_sum 'C33 H25 N P2 S'
_chemical_formula_weight 529.54
_chemical_melting_point 432.15
_chemical_name_systematic
;
Diphenyl[5-(2'-{6'-diphenylphosphino}pyridyl)-2-thienyl]phosphine
;
_space_group_IT_number 14
_symmetry_cell_setting monoclinic
_symmetry_space_group_name_Hall '-P 2yn'
_symmetry_space_group_name_H-M 'P 1 21/n 1'
_atom_sites_solution_hydrogens geom
_atom_sites_solution_primary direct
_atom_sites_solution_secondary difmap
_audit_creation_method SHELXL-97
_cell_angle_alpha 90.00
_cell_angle_beta 101.11(4)
_cell_angle_gamma 90.00
_cell_formula_units_Z 4
_cell_length_a 8.408(5)
_cell_length_b 15.978(6)
_cell_length_c 20.402(7)
_cell_measurement_reflns_used 25
_cell_measurement_temperature 293(2)
_cell_measurement_theta_max 12
_cell_measurement_theta_min 2
_cell_volume 2689(2)
_computing_cell_refinement 'CELDIM, CAD4'
_computing_data_collection 'Nonius CAD4'
_computing_data_reduction 'XCAD (McArdle, 2000)'
_computing_molecular_graphics 'ORTEP 3  (Farrugia, 2000)'
_computing_publication_material 'SHELXL-97/2 (Sheldrick,1997)'
_computing_structure_refinement 'SHELXL-97 (Sheldrick, 1997)'
_computing_structure_solution 'SHELXS-86 (Sheldrick, 1986)'
_diffrn_ambient_temperature 293(2)
_diffrn_measured_fraction_theta_full 0.966
_diffrn_measured_fraction_theta_max 0.966
_diffrn_measurement_device_type 'Nonius CAD4'
_diffrn_measurement_method 'omega-2theta scans'
_diffrn_radiation_monochromator graphite
_diffrn_radiation_source 'fine-focus sealed tube'
_diffrn_radiation_type MoK\a
_diffrn_radiation_wavelength 0.71069
_diffrn_reflns_av_R_equivalents 0.0251
_diffrn_reflns_av_sigmaI/netI 0.0727
_diffrn_reflns_limit_h_max 8
_diffrn_reflns_limit_h_min -9
_diffrn_reflns_limit_k_max 17
_diffrn_reflns_limit_k_min -1
_diffrn_reflns_limit_l_max 22
_diffrn_reflns_limit_l_min 1
_diffrn_reflns_number 3925
_diffrn_reflns_theta_full 22.98
_diffrn_reflns_theta_max 22.98
_diffrn_reflns_theta_min 2.03
_diffrn_standards_decay_% 0%
_diffrn_standards_interval_time '60 minutes'
_diffrn_standards_number 3
_exptl_absorpt_coefficient_mu 0.263
_exptl_absorpt_correction_T_max 0.99
_exptl_absorpt_correction_T_min 0.96
_exptl_absorpt_correction_type semi-empirical
_exptl_absorpt_process_details
;
Walker, N. & Stuart, D. (1983) Acta Cryst. A39, 158-166
;
_exptl_crystal_colour Colourless
_exptl_crystal_density_diffrn 1.308
_exptl_crystal_density_method 'not measured'
_exptl_crystal_description Block
_exptl_crystal_F_000 1104
_exptl_crystal_size_max 0.50
_exptl_crystal_size_mid 0.40
_exptl_crystal_size_min 0.20
_refine_diff_density_max 0.288
_refine_diff_density_min -0.237
_refine_diff_density_rms 0.061
_refine_ls_extinction_method none
_refine_ls_goodness_of_fit_ref 1.187
_refine_ls_hydrogen_treatment mixed
_refine_ls_matrix_type full
_refine_ls_number_parameters 434
_refine_ls_number_reflns 3616
_refine_ls_number_restraints 0
_refine_ls_restrained_S_all 1.187
_refine_ls_R_factor_all 0.1271
_refine_ls_R_factor_gt 0.0517
_refine_ls_shift/su_max 0.001
_refine_ls_shift/su_mean 0.000
_refine_ls_structure_factor_coef Fsqd
_refine_ls_weighting_details 'calc w=1/[\s^2^(Fo^2^)+(0.0000P)^2^+4.3953P] where P=(Fo^2^+2Fc^2^)/3'
_refine_ls_weighting_scheme calc
_refine_ls_wR_factor_gt 0.0831
_refine_ls_wR_factor_ref 0.1246
_reflns_number_gt 2173
_reflns_number_total 3616
_reflns_threshold_expression >2sigma(I)
_cod_data_source_file b107389n.txt
_cod_data_source_block el08
_cod_depositor_comments
;
The following automatic conversions were performed:
'_atom_site_symetry_multiplicity' tag replaced with
'_atom_site_symmetry_multiplicity'.

Automatic conversion script
Id: cif_correct_tags 1440 2010-10-19 06:21:57Z saulius 

The following automatic conversions were performed:

'_chemical_melting_point' value '159 C' was changed to '432.15' - it
was converted from degrees Celsius(C) to
Kelvins(K).

'_symmetry_cell_setting' value 'Monoclinic' changed to
'monoclinic' according to
/usr/data/users/saulius/automatic-downloads/retrospective/RSC/lib/dictionaries/cif_core.dic
dictionary named 'cif_core.dic' version 2.4.2 from 2011-04-26.

Automatic conversion script
Id: cif_fix_values 2281 2013-09-26 08:29:07Z andrius 
;
_cod_original_cell_volume 2690(2)
_cod_original_sg_symbol_H-M P21/c
_cod_database_code 7216889
_exptl-crystal_preparation
;
Crystals grown from petroleum ether/ether by slow evaporation
;

loop_
_symmetry_equiv_pos_as_xyz
'x, y, z'
'-x+1/2, y+1/2, -z+1/2'
'-x, -y, -z'
'x-1/2, -y-1/2, z-1/2'

loop_
_atom_site_label
_atom_site_type_symbol
_atom_site_fract_x
_atom_site_fract_y
_atom_site_fract_z
_atom_site_U_iso_or_equiv
_atom_site_adp_type
_atom_site_occupancy
_atom_site_symmetry_multiplicity
_atom_site_calc_flag
P1 P -0.39497(19) 1.36499(10) 0.06385(8) 0.0534(4) Uani 1 1 d
P2 P 0.17519(18) 0.95797(10) 0.20249(8) 0.0536(4) Uani 1 1 d
S S -0.23718(17) 1.19705(10) 0.12305(7) 0.0550(4) Uani 1 1 d
N N -0.1134(5) 1.0386(3) 0.18400(19) 0.0454(11) Uani 1 1 d
C1 C -0.3938(7) 1.2676(3) 0.1090(2) 0.0484(14) Uani 1 1 d
C2 C -0.5197(8) 1.2380(4) 0.1347(3) 0.0599(17) Uani 1 1 d
C3 C -0.4907(7) 1.1596(4) 0.1655(3) 0.0556(16) Uani 1 1 d
C4 C -0.3423(6) 1.1283(3) 0.1637(2) 0.0462(14) Uani 1 1 d
C5 C -0.2685(6) 1.0495(3) 0.1897(2) 0.0435(13) Uani 1 1 d
C6 C -0.3516(8) 0.9899(4) 0.2196(3) 0.0575(16) Uani 1 1 d
C7 C -0.2745(8) 0.9171(4) 0.2439(3) 0.0603(17) Uani 1 1 d
C8 C -0.1178(8) 0.9055(4) 0.2360(3) 0.0578(17) Uani 1 1 d
C9 C -0.0409(6) 0.9666(3) 0.2056(2) 0.0464(14) Uani 1 1 d
C10 C -0.1835(7) 1.3788(3) 0.0585(3) 0.0509(15) Uani 1 1 d
C11 C -0.0999(8) 1.3280(5) 0.0210(3) 0.0667(18) Uani 1 1 d
C12 C 0.0609(9) 1.3426(5) 0.0200(4) 0.075(2) Uani 1 1 d
C13 C 0.1382(10) 1.4092(5) 0.0556(4) 0.083(2) Uani 1 1 d
C14 C 0.0617(10) 1.4601(5) 0.0925(4) 0.083(2) Uani 1 1 d
C15 C -0.1004(8) 1.4450(4) 0.0930(3) 0.0670(18) Uani 1 1 d
C16 C -0.4856(6) 1.3342(4) -0.0218(3) 0.0520(15) Uani 1 1 d
C17 C -0.5040(9) 1.3955(5) -0.0700(3) 0.0693(19) Uani 1 1 d
C18 C -0.5812(9) 1.3824(6) -0.1343(4) 0.082(2) Uani 1 1 d
C19 C -0.6426(9) 1.3048(7) -0.1519(4) 0.086(2) Uani 1 1 d
C20 C -0.6260(11) 1.2414(6) -0.1061(4) 0.093(3) Uani 1 1 d
C21 C -0.5485(9) 1.2563(5) -0.0412(4) 0.072(2) Uani 1 1 d
C22 C 0.2013(7) 0.8449(4) 0.2026(3) 0.0512(15) Uani 1 1 d
C23 C 0.3134(7) 0.8086(5) 0.2526(3) 0.0642(18) Uani 1 1 d
C24 C 0.3356(9) 0.7220(6) 0.2540(4) 0.082(2) Uani 1 1 d
C25 C 0.2419(11) 0.6727(5) 0.2072(4) 0.086(2) Uani 1 1 d
C26 C 0.1297(12) 0.7070(5) 0.1594(4) 0.081(2) Uani 1 1 d
C27 C 0.1089(9) 0.7925(4) 0.1569(3) 0.073(2) Uani 1 1 d
C28 C 0.1895(6) 0.9865(4) 0.1169(3) 0.0491(14) Uani 1 1 d
C29 C 0.2832(8) 0.9408(4) 0.0819(4) 0.0650(18) Uani 1 1 d
C30 C 0.3088(10) 0.9665(5) 0.0207(4) 0.081(2) Uani 1 1 d
C31 C 0.2434(9) 1.0400(5) -0.0063(4) 0.078(2) Uani 1 1 d
C32 C 0.1506(9) 1.0875(5) 0.0272(4) 0.0735(19) Uani 1 1 d
C33 C 0.1252(8) 1.0613(4) 0.0890(3) 0.0612(17) Uani 1 1 d
H1 H -0.619(7) 1.266(4) 0.130(3) 0.08(2) Uiso 1 1 d
H2 H -0.567(7) 1.130(4) 0.188(3) 0.074(19) Uiso 1 1 d
H3 H -0.464(7) 1.004(3) 0.219(3) 0.07(2) Uiso 1 1 d
H4 H -0.344(8) 0.869(5) 0.262(3) 0.13(3) Uiso 1 1 d
H5 H -0.071(6) 0.861(3) 0.251(2) 0.039(15) Uiso 1 1 d
H6 H -0.149(6) 1.279(3) 0.005(2) 0.040(15) Uiso 1 1 d
H7 H 0.117(8) 1.293(5) -0.007(3) 0.13(3) Uiso 1 1 d
H8 H 0.250(10) 1.422(5) 0.053(4) 0.13(3) Uiso 1 1 d
H9 H 0.107(9) 1.508(5) 0.119(3) 0.12(3) Uiso 1 1 d
H10 H -0.155(5) 1.481(3) 0.116(2) 0.026(13) Uiso 1 1 d
H11 H -0.470(6) 1.446(3) -0.056(2) 0.044(16) Uiso 1 1 d
H12 H -0.605(10) 1.425(5) -0.166(4) 0.14(3) Uiso 1 1 d
H13 H -0.704(6) 1.289(3) -0.192(3) 0.055(16) Uiso 1 1 d
H14 H -0.656(9) 1.186(5) -0.118(3) 0.11(3) Uiso 1 1 d
H15 H -0.533(7) 1.217(4) -0.010(3) 0.08(2) Uiso 1 1 d
H16 H 0.379(7) 0.845(3) 0.282(3) 0.065(19) Uiso 1 1 d
H17 H 0.413(8) 0.702(4) 0.285(3) 0.10(3) Uiso 1 1 d
H18 H 0.265(7) 0.608(4) 0.211(3) 0.08(2) Uiso 1 1 d
H19 H 0.062(9) 0.678(5) 0.130(3) 0.11(3) Uiso 1 1 d
H20 H 0.026(6) 0.819(3) 0.126(3) 0.060(17) Uiso 1 1 d
H21 H 0.335(6) 0.890(4) 0.099(3) 0.064(18) Uiso 1 1 d
H22 H 0.378(8) 0.933(4) 0.002(3) 0.10(3) Uiso 1 1 d
H23 H 0.256(7) 1.056(4) -0.048(3) 0.08(2) Uiso 1 1 d
H24 H 0.104(6) 1.148(4) 0.013(2) 0.063(17) Uiso 1 1 d
H25 H 0.065(8) 1.093(4) 0.111(3) 0.09(2) Uiso 1 1 d

loop_
_atom_site_aniso_label
_atom_site_aniso_U_11
_atom_site_aniso_U_22
_atom_site_aniso_U_33
_atom_site_aniso_U_23
_atom_site_aniso_U_13
_atom_site_aniso_U_12
P1 0.0544(10) 0.0455(9) 0.0600(10) -0.0003(8) 0.0104(7) 0.0082(8)
P2 0.0475(9) 0.0502(10) 0.0593(10) -0.0034(8) 0.0009(7) 0.0029(8)
S 0.0469(9) 0.0567(10) 0.0628(10) 0.0089(8) 0.0144(7) 0.0082(8)
N 0.047(3) 0.045(3) 0.043(3) 0.003(2) 0.006(2) 0.003(2)
C1 0.051(3) 0.045(3) 0.048(3) -0.012(3) 0.009(3) 0.007(3)
C2 0.047(4) 0.065(5) 0.068(4) 0.006(3) 0.013(3) 0.013(3)
C3 0.044(4) 0.067(4) 0.059(4) 0.012(3) 0.018(3) -0.002(3)
C4 0.040(3) 0.055(4) 0.046(3) -0.003(3) 0.014(3) -0.005(3)
C5 0.045(3) 0.044(3) 0.039(3) -0.004(3) 0.003(2) 0.002(3)
C6 0.055(4) 0.062(4) 0.056(4) 0.006(3) 0.010(3) -0.010(4)
C7 0.064(5) 0.056(4) 0.064(4) 0.005(3) 0.018(3) -0.003(4)
C8 0.063(4) 0.039(4) 0.069(4) 0.010(3) 0.006(3) 0.008(3)
C9 0.047(3) 0.046(4) 0.042(3) -0.002(3) 0.001(3) -0.002(3)
C10 0.057(4) 0.041(3) 0.053(3) 0.016(3) 0.007(3) 0.000(3)
C11 0.058(4) 0.067(5) 0.078(5) -0.010(4) 0.020(4) -0.006(4)
C12 0.064(5) 0.078(5) 0.088(5) 0.012(4) 0.027(4) 0.009(4)
C13 0.063(5) 0.079(6) 0.105(6) 0.020(5) 0.007(5) -0.008(5)
C14 0.080(6) 0.062(5) 0.102(6) -0.002(5) 0.000(5) -0.022(5)
C15 0.067(5) 0.052(4) 0.082(5) 0.003(4) 0.015(4) -0.001(4)
C16 0.044(3) 0.050(4) 0.060(4) 0.004(3) 0.005(3) 0.006(3)
C17 0.085(5) 0.052(5) 0.068(5) 0.002(4) 0.008(4) 0.005(4)
C18 0.082(5) 0.096(7) 0.062(5) 0.021(5) -0.002(4) 0.018(5)
C19 0.075(5) 0.124(8) 0.051(5) -0.001(5) -0.010(4) 0.003(5)
C20 0.116(7) 0.090(7) 0.064(5) -0.014(5) -0.006(4) -0.023(5)
C21 0.087(5) 0.059(5) 0.064(5) 0.005(4) 0.002(4) -0.004(4)
C22 0.048(3) 0.056(4) 0.049(3) 0.003(3) 0.008(3) 0.002(3)
C23 0.046(4) 0.077(5) 0.065(4) 0.015(4) 0.002(3) 0.008(4)
C24 0.060(5) 0.096(7) 0.091(6) 0.044(5) 0.016(4) 0.026(5)
C25 0.104(7) 0.061(5) 0.100(6) 0.020(5) 0.042(5) 0.025(5)
C26 0.122(7) 0.053(5) 0.065(5) 0.005(4) 0.011(5) 0.010(5)
C27 0.095(5) 0.053(5) 0.060(4) 0.011(3) -0.010(4) 0.018(4)
C28 0.037(3) 0.053(4) 0.056(4) 0.001(3) 0.005(3) -0.003(3)
C29 0.057(4) 0.055(4) 0.088(5) -0.003(4) 0.025(4) 0.009(4)
C30 0.091(6) 0.075(6) 0.086(6) -0.007(5) 0.042(5) -0.002(5)
C31 0.086(6) 0.085(6) 0.065(5) 0.001(5) 0.025(4) -0.020(5)
C32 0.074(5) 0.066(5) 0.083(5) 0.013(4) 0.021(4) -0.001(4)
C33 0.059(4) 0.058(4) 0.068(4) 0.004(4) 0.015(3) 0.002(3)

loop_
_atom_type_symbol
_atom_type_description
_atom_type_scat_dispersion_real
_atom_type_scat_dispersion_imag
_atom_type_scat_source
C C 0.0033 0.0016 'International Tables Vol C Tables 4.2.6.8 and 6.1.1.4'
H H 0.0000 0.0000 'International Tables Vol C Tables 4.2.6.8 and 6.1.1.4'
N N 0.0061 0.0033 'International Tables Vol C Tables 4.2.6.8 and 6.1.1.4'
P P 0.1023 0.0942 'International Tables Vol C Tables 4.2.6.8 and 6.1.1.4'
S S 0.1246 0.1234 'International Tables Vol C Tables 4.2.6.8 and 6.1.1.4'

loop_
_geom_angle_atom_site_label_1
_geom_angle_atom_site_label_2
_geom_angle_atom_site_label_3
_geom_angle
C1 P1 C10 103.1(3)
C1 P1 C16 102.4(3)
C10 P1 C16 102.0(3)
C22 P2 C28 102.6(3)
C22 P2 C9 101.2(3)
C28 P2 C9 105.2(2)
C1 S C4 93.0(3)
C9 N C5 118.1(5)
C2 C1 S 109.7(5)
C2 C1 P1 124.8(4)
S C1 P1 125.5(3)
C1 C2 C3 113.9(6)
C4 C3 C2 113.6(6)
C3 C4 C5 129.8(5)
C3 C4 S 109.8(5)
C5 C4 S 120.3(4)
N C5 C6 122.0(5)
N C5 C4 115.6(5)
C6 C5 C4 122.4(5)
C7 C6 C5 119.6(6)
C8 C7 C6 117.9(6)
C7 C8 C9 120.1(6)
N C9 C8 122.2(5)
N C9 P2 116.5(4)
C8 C9 P2 120.9(5)
C15 C10 C11 117.7(6)
C15 C10 P1 117.9(5)
C11 C10 P1 124.4(5)
C12 C11 C10 120.7(7)
C11 C12 C13 119.1(8)
C14 C13 C12 122.1(8)
C13 C14 C15 118.2(8)
C10 C15 C14 122.1(7)
C17 C16 C21 117.0(6)
C17 C16 P1 117.3(5)
C21 C16 P1 125.5(5)
C18 C17 C16 123.0(7)
C19 C18 C17 118.7(8)
C18 C19 C20 120.6(7)
C19 C20 C21 119.7(8)
C20 C21 C16 121.0(7)
C27 C22 C23 117.6(6)
C27 C22 P2 123.4(5)
C23 C22 P2 118.9(5)
C22 C23 C24 120.1(7)
C25 C24 C23 120.1(7)
C26 C25 C24 120.3(8)
C25 C26 C27 120.1(8)
C22 C27 C26 121.8(7)
C29 C28 C33 117.6(6)
C29 C28 P2 120.9(5)
C33 C28 P2 120.9(5)
C30 C29 C28 121.4(7)
C31 C30 C29 120.2(8)
C32 C31 C30 120.2(7)
C31 C32 C33 119.4(7)
C32 C33 C28 121.2(7)

loop_
_geom_bond_atom_site_label_1
_geom_bond_atom_site_label_2
_geom_bond_distance
P1 C1 1.807(6)
P1 C10 1.815(6)
P1 C16 1.834(6)
P2 C22 1.820(6)
P2 C28 1.832(5)
P2 C9 1.835(5)
S C1 1.715(5)
S C4 1.720(5)
N C9 1.336(6)
N C5 1.343(6)
C1 C2 1.355(8)
C2 C3 1.401(8)
C3 C4 1.352(7)
C4 C5 1.458(7)
C5 C6 1.389(7)
C6 C7 1.378(8)
C7 C8 1.370(8)
C8 C9 1.382(8)
C10 C15 1.382(8)
C10 C11 1.395(8)
C11 C12 1.376(9)
C12 C13 1.379(10)
C13 C14 1.352(10)
C14 C15 1.386(9)
C16 C17 1.375(8)
C16 C21 1.380(8)
C17 C18 1.363(9)
C18 C19 1.363(11)
C19 C20 1.369(11)
C20 C21 1.379(9)
C22 C27 1.376(8)
C22 C23 1.377(8)
C23 C24 1.395(10)
C24 C25 1.365(11)
C25 C26 1.337(10)
C26 C27 1.378(9)
C28 C29 1.372(8)
C28 C33 1.387(8)
C29 C30 1.370(9)
C30 C31 1.366(10)
C31 C32 1.362(9)
C32 C33 1.385(8)
